data_7247718
loop_
_publ_author_name
'Madhesiya, Avinash'
'Dash, Sibananda G.'
'Gupta, Princi'
'Akhir, Abdul'
'Saxena, Deepanshi'
'Maitra, Rahul'
'Chopra, Sidharth'
'Thakur, Tejender S.'

_publ_section_title
;
 Development of new multicomponent crystals of the antifungal drug
 tioconazole and the assessment of their biopharmaceutical attributes
;
_journal_issue 48
_journal_name_full CrystEngComm
_journal_page_first 6758
_journal_page_last 6776
_journal_paper_doi 10.1039/D3CE00948C
_journal_volume 25
_journal_year 2023
_chemical_formula_moiety 'C16 H12 Cl3 N2 O S, C16 H14 Cl3 N2 O S, O4 S, 3(H2 O), 2(O)'
_chemical_formula_sum 'C32 H32 Cl6 N4 O11 S3'
_chemical_formula_weight 957.49
_space_group_crystal_system triclinic
_space_group_IT_number 2
_space_group_name_Hall '-P 1'
_space_group_name_H-M_alt 'P -1'
_atom_sites_solution_hydrogens mixed
_audit_creation_method SHELXL-2019/2
_audit_update_record
;
2023-09-21 deposited with the CCDC.	2023-11-14 downloaded from the CCDC.
;
_cell_angle_alpha 82.360(9)
_cell_angle_beta 88.440(6)
_cell_angle_gamma 88.592(3)
_cell_formula_units_Z 2
_cell_length_a 8.4631(3)
_cell_length_b 12.0147(6)
_cell_length_c 21.5955(18)
_cell_measurement_reflns_used 15978
_cell_measurement_temperature 297(2)
_cell_measurement_theta_max 78.8530
_cell_measurement_theta_min 2.0630
_cell_volume 2175.1(2)
_computing_cell_refinement 'CrysAlisPro 1.171.42.88a (Rigaku OD, 2023)'
_computing_data_collection 'CrysAlisPro 1.171.42.88a (Rigaku OD, 2023)'
_computing_data_reduction 'CrysAlisPro 1.171.42.88a (Rigaku OD, 2023)'
_computing_structure_refinement 'SHELXL-2019/2 (Sheldrick, 2019)'
_computing_structure_solution 'SHELXT-2018/2 (Sheldrick, 2015)'
_diffrn_ambient_environment air
_diffrn_ambient_temperature 297(2)
_diffrn_detector 'Hybrid Pixel Array Detector'
_diffrn_detector_area_resol_mean 10.0000
_diffrn_detector_type HyPix
_diffrn_measured_fraction_theta_full 0.995
_diffrn_measured_fraction_theta_max 0.965
_diffrn_measurement_details
;
List of Runs (angles in degrees, time in seconds):

  # Type    Start    End  Width  t~exp~   \w     \q     \k     \f   Frames
#--------------------------------------------------------------------------
  1  \w     39.00  94.00   0.50    0.13    --   47.33-128.00 -15.00  110
  2  \w     54.00  79.00   0.50    0.53    --  113.25-128.00 -15.00   50
  3  \w     47.00  79.00   0.50    0.53    --  113.25-125.00 120.00   64
  4  \w     84.00 109.00   0.50    0.53    --  113.25-125.00 120.00   50
  5  \w     90.00 125.00   0.50    0.53    --  113.25-144.00 174.00   70
  6  \w     50.00 103.00   0.50    0.13    --   47.33-144.00 174.00  106
  7  \w     83.00 109.00   0.50    0.53    --  113.25-125.00  90.00   52
  8  \w     45.00  81.00   0.50    0.53    --  113.25-125.00  90.00   72
  9  \w     59.00 107.00   0.50    0.53    --  113.25-103.00 -21.12   96
 10  \w     81.00 106.00   0.50    0.53    --  113.25 -95.00 -30.00   50
 11  \w     44.00 106.00   0.50    0.53    --  113.25 -95.00   0.00  124
 12  \w     52.00  86.00   0.50    0.53    --  113.25 -95.00 120.00   68
 13  \w     57.00 106.00   0.50    0.53    --  113.25 -95.00-120.00   98
 14  \w     80.00 106.00   0.50    0.53    --  113.25 -95.00-150.00   52
 15  \w     43.00  69.00   0.50    0.53    --  113.25 -95.00-150.00   52
 16  \w     44.00 108.00   0.50    0.53    --  113.25-108.00-177.64  128
 17  \w     75.00 106.00   0.50    0.53    --  113.25 -95.00-180.00   62
 18  \w     46.00 106.00   0.50    0.53    --  113.25 -95.00 -90.00  120
 19  \w     46.00  92.00   0.50    0.53    --  113.25 -95.00 -60.00   92
 20  \w     45.00  73.00   0.50    0.53    --  113.25 -95.00  30.00   56
 21  \w     77.00 106.00   0.50    0.53    --  113.25 -95.00  60.00   58
 22  \w     53.00  98.00   0.50    0.53    --  113.25 -95.00 150.00   90
 23  \w     43.00  69.00   0.50    0.53    --  113.25 -61.00 150.00   52
 24  \w     44.00  72.00   0.50    0.53    --  113.25 -61.00  90.00   56
 25  \w     42.00  68.00   0.50    0.53    --  113.25 -61.00  30.00   52
 26  \w     43.00  71.00   0.50    0.53    --  113.25 -61.00 -60.00   56
 27  \w     44.00  73.00   0.50    0.53    --  113.25 -61.00-150.00   58
 28  \w     46.00  71.00   0.50    0.53    --  113.25 -61.00-180.00   50
 29  \w    100.00 173.00   0.50    0.53    --  113.25  15.00 -60.00  146
 30  \w    110.00 178.00   0.50    0.53    --  113.25  30.00-120.00  136
 31  \w    102.00 157.00   0.50    0.53    --  113.25  30.00  30.00  110
 32  \w    124.00 150.00   0.50    0.53    --  113.25  45.00  60.00   52
 33  \w    104.00 139.00   0.50    0.53    --  113.25  30.00 120.00   70
 34  \w    102.00 170.00   0.50    0.53    --  113.25  45.00 150.00  136
 35  \w    101.00 144.00   0.50    0.53    --  113.25  15.00   0.00   86
 36  \w    100.00 158.00   0.50    0.53    --  113.25  15.00 -30.00  116
 37  \w    106.00 178.00   0.50    0.53    --  113.25  15.00-150.00  144
 38  \w    102.00 127.00   0.50    0.53    --  113.25 144.00-131.00   50
 39  \w    119.00 159.00   0.50    0.53    --  113.25 128.00  59.00   80
 40  \w    -26.00   9.00   0.50    0.13    --   47.33 -19.00   0.00   70
 41  \w   -118.00 -30.00   0.50    0.13    --  -47.33 -77.00-120.00  176
 42  \w   -141.00-116.00   0.50    0.53    --  -91.75-128.00 -15.00   50
 43  \w    -99.00 -73.00   0.50    0.13    --  -47.33-128.00 -15.00   52
 44  \w   -116.00 -67.00   0.50    0.13    --  -47.33-144.00 174.00   98
 45  \w   -131.00-106.00   0.50    0.53    --  -91.75-144.00 174.00   50
 46  \w   -164.00-138.00   0.50    0.53    --  -91.75 -30.00  30.00   52
 47  \w    -49.00 -21.00   0.50    0.53    --  -91.75  45.00-180.00   56
 48  \w    -22.00  28.00   0.50    0.13    --  -47.33  19.00-180.00  100
 49  \w     -8.00  25.00   0.50    0.13    --  -47.33  19.00-150.00   66
 50  \w    -24.00  14.00   0.50    0.13    --  -47.33  19.00   0.00   76
 51  \w    -41.00  23.00   0.50    0.13    --  -47.33  38.00  90.00  128
 52  \w    -74.00 -49.00   0.50    0.53    --  -91.75 128.00  59.00   50
 53  \w    -47.00 -22.00   0.50    0.13    --  -47.33 128.00  59.00   50
 54  \w    -86.00 -61.00   0.50    0.13    --  -47.33 144.00-131.00   50
 55  \w    -86.00 -61.00   0.50    0.53    --  -91.75 144.00-131.00   50
;
_diffrn_measurement_device 'four-circle diffractometer'
_diffrn_measurement_device_type 'XtaLAB Synergy, Dualflex, HyPix'
_diffrn_measurement_method '\w scans'
_diffrn_orient_matrix_type 'CrysAlisPro convention (1999,Acta A55,543-557)'
_diffrn_orient_matrix_UB_11 -0.0706956000
_diffrn_orient_matrix_UB_12 -0.0201951000
_diffrn_orient_matrix_UB_13 0.0669392000
_diffrn_orient_matrix_UB_21 0.1619271000
_diffrn_orient_matrix_UB_22 0.0224801000
_diffrn_orient_matrix_UB_23 0.0262431000
_diffrn_orient_matrix_UB_31 -0.0442397000
_diffrn_orient_matrix_UB_32 0.1258222000
_diffrn_orient_matrix_UB_33 -0.0037462000
_diffrn_radiation_monochromator mirror
_diffrn_radiation_type CuK\a
_diffrn_radiation_wavelength 1.54184
_diffrn_reflns_av_R_equivalents 0.1023
_diffrn_reflns_av_unetI/netI 0.0789
_diffrn_reflns_Laue_measured_fraction_full 0.995
_diffrn_reflns_Laue_measured_fraction_max 0.965
_diffrn_reflns_limit_h_max 10
_diffrn_reflns_limit_h_min -10
_diffrn_reflns_limit_k_max 15
_diffrn_reflns_limit_k_min -11
_diffrn_reflns_limit_l_max 27
_diffrn_reflns_limit_l_min -27
_diffrn_reflns_number 29542
_diffrn_reflns_point_group_measured_fraction_full 0.995
_diffrn_reflns_point_group_measured_fraction_max 0.965
_diffrn_reflns_theta_full 67.684
_diffrn_reflns_theta_max 79.883
_diffrn_reflns_theta_min 2.065
_diffrn_source 'micro-focus sealed X-ray tube'
_diffrn_source_type 'PhotonJet (Cu) X-ray Source'
_exptl_absorpt_coefficient_mu 5.451
_exptl_absorpt_correction_T_max 1.00000
_exptl_absorpt_correction_T_min 0.36691
_exptl_absorpt_correction_type multi-scan
_exptl_absorpt_process_details
;
CrysAlisPro 1.171.42.88a (Rigaku Oxford Diffraction, 2023)
Empirical absorption correction using spherical harmonics,
implemented in SCALE3 ABSPACK scaling algorithm.
;
_exptl_crystal_colour colourless
_exptl_crystal_density_diffrn 1.462
_exptl_crystal_description plate
_exptl_crystal_F_000 980
_exptl_crystal_size_max 0.270
_exptl_crystal_size_mid 0.100
_exptl_crystal_size_min 0.020
_refine_diff_density_max 0.435
_refine_diff_density_min -0.673
_refine_diff_density_rms 0.093
_refine_ls_extinction_method none
_refine_ls_goodness_of_fit_ref 1.095
_refine_ls_hydrogen_treatment mixed
_refine_ls_matrix_type full
_refine_ls_number_parameters 600
_refine_ls_number_reflns 9156
_refine_ls_number_restraints 8
_refine_ls_restrained_S_all 1.100
_refine_ls_R_factor_all 0.1016
_refine_ls_R_factor_gt 0.0860
_refine_ls_shift/su_max 0.000
_refine_ls_shift/su_mean 0.000
_refine_ls_structure_factor_coef Fsqd
_refine_ls_weighting_details 'w=1/[\s^2^(Fo^2^)+(0.1756P)^2^+0.2368P] where P=(Fo^2^+2Fc^2^)/3'
_refine_ls_weighting_scheme calc
_refine_ls_wR_factor_gt 0.2464
_refine_ls_wR_factor_ref 0.2716
_reflns_Friedel_coverage 0.000
_reflns_number_gt 6864
_reflns_number_total 9156
_reflns_threshold_expression 'I > 2\s(I)'
_cod_data_source_file d3ce00948c2.cif
_cod_data_source_block TCZ-SULH
_cod_depositor_comments 'Adding full bibliography for 7247709--7247724.cif.'
_cod_database_code 7247718
_shelx_shelxl_version_number 2019/2
_shelx_space_group_comment
;
The symmetry employed for this shelxl refinement is uniquely defined
by the following loop, which should always be used as a source of
symmetry information in preference to the above space-group names.
They are only intended as comments.
;
_shelx_estimated_absorpt_t_min 0.321
_shelx_estimated_absorpt_t_max 0.899
_oxdiff_exptl_absorpt_empirical_full_min 0.344
_oxdiff_exptl_absorpt_empirical_full_max 4.021
_oxdiff_exptl_absorpt_empirical_details
;
Empirical correction (ABSPACK) includes:
- Absorption correction using spherical harmonics
- Frame scaling
;

loop_
_space_group_symop_operation_xyz
'x, y, z'
'-x, -y, -z'

loop_
_atom_site_label
_atom_site_type_symbol
_atom_site_fract_x
_atom_site_fract_y
_atom_site_fract_z
_atom_site_U_iso_or_equiv
_atom_site_adp_type
_atom_site_occupancy
_atom_site_site_symmetry_order
_atom_site_calc_flag
_atom_site_refinement_flags_posn
_atom_site_refinement_flags_adp
_atom_site_refinement_flags_occupancy
_atom_site_disorder_assembly
_atom_site_disorder_group
C1 C 0.2968(4) 0.9841(3) 0.78619(18) 0.0533(7) Uani 1 1 d . . . . .
C2 C 0.2120(5) 1.0821(3) 0.7932(2) 0.0600(9) Uani 1 1 d . . . . .
C3 C 0.2203(6) 1.1333(3) 0.8470(2) 0.0726(12) Uani 1 1 d . . . . .
H3 H 0.161914 1.198439 0.851440 0.087 Uiso 1 1 calc R U . . .
C4 C 0.3173(6) 1.0848(4) 0.8933(2) 0.0760(12) Uani 1 1 d . . . . .
C5 C 0.4033(6) 0.9867(4) 0.8886(2) 0.0747(11) Uani 1 1 d . . . . .
H5 H 0.466772 0.954456 0.920976 0.090 Uiso 1 1 calc R U . . .
C6 C 0.3920(5) 0.9381(3) 0.8343(2) 0.0622(9) Uani 1 1 d . . . . .
H6 H 0.450147 0.872661 0.830130 0.075 Uiso 1 1 calc R U . . .
C7 C 0.2885(4) 0.9296(3) 0.72662(19) 0.0551(8) Uani 1 1 d . . . . .
H7 H 0.181401 0.939035 0.710272 0.066 Uiso 1 1 calc R U . . .
C8 C 0.4057(4) 0.9856(3) 0.67866(18) 0.0558(8) Uani 1 1 d . . . . .
H8A H 0.379755 1.065147 0.670150 0.067 Uiso 1 1 calc R U . . .
H8B H 0.511145 0.977587 0.695407 0.067 Uiso 1 1 calc R U . . .
C9 C 0.5278(6) 0.9049(4) 0.5884(2) 0.0690(10) Uani 1 1 d . . . . .
H9 H 0.632220 0.910435 0.599784 0.083 Uiso 1 1 calc R U . . .
C10 C 0.3216(7) 0.8698(5) 0.5383(3) 0.0901(15) Uani 1 1 d . . . . .
H10 H 0.257578 0.845967 0.508485 0.108 Uiso 1 1 calc R U . . .
C11 C 0.2725(6) 0.9143(5) 0.5885(3) 0.0921(16) Uani 1 1 d . . . . .
H11 H 0.168124 0.928440 0.600181 0.111 Uiso 1 1 calc R U . . .
C12 C 0.2018(5) 0.7469(3) 0.7631(3) 0.0815(15) Uani 1 1 d . . . . .
H12A H 0.111953 0.759561 0.735890 0.098 Uiso 1 1 calc R U . . .
H12B H 0.170365 0.767305 0.803685 0.098 Uiso 1 1 calc R U . . .
C13 C 0.2730(5) 0.5590(3) 0.8243(3) 0.0720(11) Uani 1 1 d . . . . .
C14 C 0.2529(4) 0.6260(3) 0.7694(2) 0.0638(10) Uani 1 1 d . . . . .
C15 C 0.2860(5) 0.5646(4) 0.7184(3) 0.0704(10) Uani 1 1 d . . . . .
H15 H 0.280530 0.595658 0.676666 0.084 Uiso 1 1 calc R U . . .
C16 C 0.3268(5) 0.4549(4) 0.7375(3) 0.0792(14) Uani 1 1 d . . . . .
H16 H 0.350877 0.402894 0.710218 0.095 Uiso 1 1 calc R U . . .
C17 C 0.8059(4) 0.3649(3) 0.82348(16) 0.0496(7) Uani 1 1 d . . . . .
C18 C 0.7380(4) 0.2602(3) 0.83469(18) 0.0552(8) Uani 1 1 d . . . . .
C19 C 0.7599(5) 0.1896(3) 0.8899(2) 0.0680(10) Uani 1 1 d . . . . .
H19 H 0.713041 0.119649 0.896818 0.082 Uiso 1 1 calc R U . . .
C20 C 0.8525(6) 0.2253(4) 0.9344(2) 0.0739(11) Uani 1 1 d . . . . .
C21 C 0.9243(6) 0.3269(4) 0.9254(2) 0.0718(10) Uani 1 1 d . . . . .
H21 H 0.988493 0.348646 0.955720 0.086 Uiso 1 1 calc R U . . .
C22 C 0.8995(5) 0.3968(3) 0.87001(19) 0.0602(8) Uani 1 1 d . . . . .
H22 H 0.946334 0.466776 0.863711 0.072 Uiso 1 1 calc R U . . .
C23 C 0.7762(4) 0.4457(2) 0.76409(16) 0.0471(7) Uani 1 1 d . . . . .
H23 H 0.664105 0.444109 0.754046 0.057 Uiso 1 1 calc R U . . .
C24 C 0.8765(4) 0.4150(3) 0.70834(16) 0.0529(7) Uani 1 1 d . . . . .
H24A H 0.987782 0.422639 0.716084 0.063 Uiso 1 1 calc R U . . .
H24B H 0.858705 0.337719 0.702408 0.063 Uiso 1 1 calc R U . . .
C25 C 0.7115(4) 0.4766(3) 0.61620(17) 0.0566(8) Uani 1 1 d . . . . .
H25 H 0.645788 0.415022 0.620622 0.068 Uiso 1 1 calc R U . . .
C26 C 0.8173(6) 0.6369(4) 0.5808(2) 0.0758(11) Uani 1 1 d . . . . .
H26 H 0.836488 0.704971 0.556097 0.091 Uiso 1 1 calc R U . . .
C27 C 0.8984(6) 0.5919(4) 0.6302(2) 0.0749(11) Uani 1 1 d . . . . .
H27 H 0.984511 0.623310 0.646781 0.090 Uiso 1 1 calc R U . . .
C28 C 0.6878(5) 0.6175(3) 0.7967(2) 0.0643(10) Uani 1 1 d . . . . .
C29A C 0.791(3) 0.7533(16) 0.8714(9) 0.066(4) Uani 0.50(3) 1 d . . P . .
C29B C 0.778(3) 0.766(2) 0.8499(11) 0.076(4) Uani 0.50(3) 1 d . . P . .
C30A C 0.7504(9) 0.7393(9) 0.7930(7) 0.055(3) Uiso 0.50(3) 1 d . . P . .
C30B C 0.7448(7) 0.7244(6) 0.8141(5) 0.040(2) Uiso 0.50(3) 1 d . . P . .
C31A C 0.7660(19) 0.8138(13) 0.7652(6) 0.054(3) Uani 0.50(3) 1 d . . P . .
C31B C 0.770(2) 0.8285(18) 0.7415(14) 0.087(6) Uani 0.50(3) 1 d . . P . .
C32A C 0.829(3) 0.9128(18) 0.7874(10) 0.071(4) Uani 0.50(3) 1 d . . P . .
C32B C 0.815(3) 0.914(2) 0.7598(18) 0.102(8) Uani 0.50(3) 1 d . . P . .
N1 N 0.4033(4) 0.9354(2) 0.61996(16) 0.0582(7) Uani 1 1 d . . . . .
N2 N 0.4812(6) 0.8651(3) 0.53804(19) 0.0757(10) Uani 1 1 d . . . . .
N3 N 0.8317(3) 0.4902(2) 0.65261(14) 0.0508(6) Uani 1 1 d . . . . .
N4 N 0.7003(4) 0.5637(3) 0.57323(15) 0.0614(7) Uani 1 1 d . . . . .
O1 O 0.3301(3) 0.81327(17) 0.73754(14) 0.0571(6) Uani 1 1 d . . . . .
O2 O 0.8162(3) 0.55766(17) 0.77049(12) 0.0511(5) Uani 1 1 d . . . . .
O3 O 0.6636(4) 0.8034(2) 0.44592(15) 0.0683(7) Uani 1 1 d . . . . .
O4 O 0.5260(3) 0.6294(2) 0.46985(13) 0.0648(7) Uani 1 1 d . . . . .
O5 O 0.7701(3) 0.6368(2) 0.40979(15) 0.0682(7) Uani 1 1 d . . . . .
O6 O 0.5341(3) 0.7249(2) 0.36441(12) 0.0610(6) Uani 1 1 d . . . . .
O7 O 0.7457(7) 0.1410(4) 0.6280(3) 0.1067(14) Uani 1 1 d . . . . .
O8 O 0.8866(8) 0.9350(6) 0.6165(5) 0.171(3) Uani 1 1 d . . . . .
O9A O 0.902(3) 0.8967(12) 0.535(2) 0.120(10) Uani 0.36(4) 1 d . . P . .
O9B O 0.9338(11) 0.8906(6) 0.4905(11) 0.102(5) Uani 0.64(4) 1 d . . P . .
O10 O 0.0599(5) 0.7059(4) 0.4458(3) 0.1032(13) Uani 1 1 d D . . . .
O11 O 0.2368(4) 0.5955(3) 0.5423(2) 0.0856(10) Uani 1 1 d D . . . .
S1 S 0.32856(15) 0.42430(8) 0.81597(8) 0.0840(4) Uani 1 1 d . . . . .
S2A S 0.8477(13) 0.8871(7) 0.8665(4) 0.0909(16) Uani 0.50(3) 1 d . . P . .
S2B S 0.8469(9) 0.9064(11) 0.8390(14) 0.130(6) Uani 0.50(3) 1 d . . P . .
S3 S 0.62423(9) 0.69876(6) 0.42172(4) 0.0489(2) Uani 1 1 d . . . . .
Cl1 Cl 0.09365(14) 1.14707(8) 0.73364(7) 0.0847(4) Uani 1 1 d . . . . .
Cl2 Cl 0.3334(3) 1.15096(16) 0.95949(8) 0.1173(6) Uani 1 1 d . . . . .
Cl3 Cl 0.2485(3) 0.59659(19) 0.89820(10) 0.1313(7) Uani 1 1 d . . . . .
Cl4 Cl 0.62104(13) 0.21491(8) 0.77857(6) 0.0718(3) Uani 1 1 d . . . . .
Cl5 Cl 0.8786(3) 0.13785(16) 1.00523(8) 0.1194(6) Uani 1 1 d . . . . .
Cl6A Cl 0.7791(13) 0.6670(5) 0.9382(4) 0.104(2) Uani 0.50(3) 1 d . . P . .
Cl6B Cl 0.772(2) 0.6938(18) 0.9229(8) 0.177(5) Uani 0.50(3) 1 d . . P . .
H2N H 0.559(8) 0.835(5) 0.514(3) 0.094(18) Uiso 1 1 d . . . . .
H4N H 0.624(9) 0.581(6) 0.547(3) 0.11(2) Uiso 1 1 d . . . . .
H7A H 0.648(8) 0.174(5) 0.631(3) 0.084(16) Uiso 1 1 d . . . . .
H7B H 0.810(10) 0.193(7) 0.613(4) 0.11(3) Uiso 1 1 d . . . . .
H10A H -0.034(5) 0.675(5) 0.432(3) 0.095(18) Uiso 1 1 d D . . . .
H10B H -0.007(9) 0.764(7) 0.449(8) 0.29(9) Uiso 1 1 d D . . . .
H11A H 0.306(12) 0.623(11) 0.512(4) 0.22(6) Uiso 1 1 d D . . . .
H11B H 0.174(15) 0.585(15) 0.508(4) 0.27(8) Uiso 1 1 d D . . . .
H28A H 0.584(6) 0.615(4) 0.771(2) 0.071(13) Uiso 1 1 d . . . . .
H28B H 0.653(6) 0.580(4) 0.842(3) 0.073(14) Uiso 1 1 d . . . . .

loop_
_atom_site_aniso_label
_atom_site_aniso_U_11
_atom_site_aniso_U_22
_atom_site_aniso_U_33
_atom_site_aniso_U_23
_atom_site_aniso_U_13
_atom_site_aniso_U_12
C1 0.0565(18) 0.0307(14) 0.074(2) -0.0144(13) 0.0086(15) 0.0047(12)
C2 0.0586(19) 0.0314(15) 0.091(3) -0.0144(15) 0.0127(17) 0.0065(13)
C3 0.079(3) 0.0430(19) 0.099(3) -0.0269(19) 0.027(2) -0.0003(17)
C4 0.092(3) 0.063(2) 0.079(3) -0.031(2) 0.021(2) -0.007(2)
C5 0.088(3) 0.066(2) 0.070(2) -0.0128(19) 0.011(2) 0.002(2)
C6 0.064(2) 0.0449(18) 0.079(2) -0.0160(16) 0.0088(17) 0.0083(15)
C7 0.0516(17) 0.0326(15) 0.083(2) -0.0158(14) -0.0014(15) 0.0111(12)
C8 0.0586(18) 0.0405(16) 0.071(2) -0.0180(14) -0.0045(15) 0.0032(13)
C9 0.073(2) 0.063(2) 0.074(2) -0.0191(18) -0.0061(18) 0.0112(18)
C10 0.103(4) 0.089(3) 0.087(3) -0.038(3) -0.025(3) -0.002(3)
C11 0.070(3) 0.107(4) 0.111(4) -0.054(3) -0.020(3) 0.008(3)
C12 0.050(2) 0.0370(18) 0.158(5) -0.021(2) 0.014(2) 0.0058(14)
C13 0.065(2) 0.0480(19) 0.106(3) -0.023(2) 0.016(2) -0.0031(16)
C14 0.0462(17) 0.0387(17) 0.110(3) -0.0251(18) 0.0058(17) 0.0024(12)
C15 0.0503(19) 0.064(2) 0.101(3) -0.027(2) -0.0075(18) 0.0023(16)
C16 0.054(2) 0.054(2) 0.140(4) -0.054(3) 0.002(2) 0.0050(16)
C17 0.0536(17) 0.0368(14) 0.0596(17) -0.0114(12) -0.0026(13) 0.0073(12)
C18 0.0572(18) 0.0386(15) 0.072(2) -0.0176(14) 0.0008(15) 0.0052(13)
C19 0.074(2) 0.0428(18) 0.085(3) -0.0030(17) 0.0082(19) 0.0043(16)
C20 0.083(3) 0.063(2) 0.070(2) 0.0047(18) 0.002(2) 0.014(2)
C21 0.080(3) 0.067(2) 0.069(2) -0.0103(18) -0.0106(19) 0.003(2)
C22 0.066(2) 0.0458(17) 0.070(2) -0.0119(15) -0.0109(16) 0.0004(14)
C23 0.0492(15) 0.0300(13) 0.0643(17) -0.0135(12) -0.0079(13) 0.0043(11)
C24 0.0557(17) 0.0436(16) 0.0604(18) -0.0127(13) -0.0072(13) 0.0132(13)
C25 0.0589(19) 0.0508(18) 0.0628(19) -0.0158(14) -0.0093(15) -0.0005(14)
C26 0.084(3) 0.065(2) 0.074(2) 0.010(2) -0.011(2) -0.017(2)
C27 0.073(3) 0.071(3) 0.079(3) 0.003(2) -0.015(2) -0.024(2)
C28 0.0561(19) 0.0434(17) 0.099(3) -0.0299(18) 0.0009(18) 0.0071(14)
C29A 0.081(7) 0.058(7) 0.066(10) -0.040(7) -0.031(7) 0.026(5)
C29B 0.074(7) 0.082(8) 0.076(11) -0.035(9) -0.028(8) 0.028(5)
C31A 0.061(5) 0.030(6) 0.066(6) 0.009(5) 0.008(5) 0.012(4)
C31B 0.071(6) 0.046(6) 0.130(17) 0.033(10) 0.007(10) 0.005(4)
C32A 0.068(9) 0.042(5) 0.105(11) -0.026(9) 0.000(9) 0.009(5)
C32B 0.067(7) 0.053(7) 0.18(3) -0.011(15) -0.012(15) 0.005(5)
N1 0.0617(17) 0.0449(14) 0.0714(18) -0.0213(13) -0.0096(13) 0.0111(12)
N2 0.100(3) 0.060(2) 0.071(2) -0.0246(16) -0.0068(19) 0.0137(18)
N3 0.0508(14) 0.0442(13) 0.0593(15) -0.0125(11) -0.0069(11) 0.0021(10)
N4 0.0646(18) 0.0625(18) 0.0584(16) -0.0119(13) -0.0114(13) 0.0055(14)
O1 0.0501(12) 0.0278(10) 0.0956(18) -0.0193(10) 0.0028(11) 0.0082(8)
O2 0.0522(12) 0.0319(10) 0.0709(14) -0.0138(9) -0.0023(10) 0.0042(8)
O3 0.0716(16) 0.0587(15) 0.0805(17) -0.0281(13) -0.0051(13) -0.0124(12)
O4 0.0580(14) 0.0684(16) 0.0644(15) 0.0071(12) -0.0083(11) -0.0101(12)
O5 0.0583(15) 0.0545(14) 0.092(2) -0.0112(13) -0.0046(13) 0.0044(11)
O6 0.0660(15) 0.0575(14) 0.0592(13) -0.0043(11) -0.0116(11) -0.0011(11)
O7 0.094(3) 0.093(3) 0.128(4) 0.000(3) 0.013(3) 0.021(2)
O8 0.115(4) 0.143(5) 0.250(9) -0.006(6) 0.020(5) 0.003(4)
O9A 0.122(11) 0.071(7) 0.17(3) -0.021(9) 0.002(13) -0.011(7)
O9B 0.083(5) 0.065(4) 0.160(14) -0.019(4) -0.011(5) -0.002(3)
O10 0.065(2) 0.099(3) 0.145(4) -0.007(3) -0.012(2) -0.0132(19)
O11 0.074(2) 0.0639(18) 0.120(3) -0.0172(18) 0.0080(19) 0.0085(15)
S1 0.0801(7) 0.0374(5) 0.1326(11) -0.0098(5) 0.0172(7) 0.0038(4)
S2A 0.106(3) 0.055(2) 0.122(4) -0.050(2) -0.015(2) 0.0062(16)
S2B 0.078(2) 0.073(5) 0.259(16) -0.095(9) -0.001(7) 0.002(2)
S3 0.0509(4) 0.0421(4) 0.0544(4) -0.0075(3) -0.0067(3) -0.0016(3)
Cl1 0.0829(7) 0.0429(5) 0.1284(10) -0.0151(5) -0.0099(6) 0.0256(4)
Cl2 0.1542(15) 0.1112(11) 0.0980(10) -0.0605(9) 0.0231(9) -0.0107(10)
Cl3 0.1601(18) 0.1248(14) 0.1166(13) -0.0513(11) 0.0396(12) -0.0093(12)
Cl4 0.0804(6) 0.0450(5) 0.0947(7) -0.0246(4) -0.0087(5) -0.0066(4)
Cl5 0.1446(14) 0.1100(12) 0.0903(9) 0.0371(9) -0.0098(9) 0.0004(10)
Cl6A 0.168(4) 0.078(3) 0.072(3) -0.0284(18) -0.019(2) 0.017(2)
Cl6B 0.233(8) 0.212(11) 0.100(7) -0.072(7) -0.031(6) 0.047(9)

loop_
_atom_type_symbol
_atom_type_description
_atom_type_scat_dispersion_real
_atom_type_scat_dispersion_imag
_atom_type_scat_source
C C 0.0181 0.0091 'International Tables Vol C Tables 4.2.6.8 and 6.1.1.4'
H H 0.0000 0.0000 'International Tables Vol C Tables 4.2.6.8 and 6.1.1.4'
N N 0.0311 0.0180 'International Tables Vol C Tables 4.2.6.8 and 6.1.1.4'
O O 0.0492 0.0322 'International Tables Vol C Tables 4.2.6.8 and 6.1.1.4'
S S 0.3331 0.5567 'International Tables Vol C Tables 4.2.6.8 and 6.1.1.4'
Cl Cl 0.3639 0.7018 'International Tables Vol C Tables 4.2.6.8 and 6.1.1.4'

loop_
_geom_angle_atom_site_label_1
_geom_angle_atom_site_label_2
_geom_angle_atom_site_label_3
_geom_angle
_geom_angle_site_symmetry_1
_geom_angle_site_symmetry_3
_geom_angle_publ_flag
C6 C1 C2 118.2(4) . . ?
C6 C1 C7 120.6(3) . . ?
C2 C1 C7 121.2(3) . . ?
C3 C2 C1 121.7(4) . . ?
C3 C2 Cl1 117.5(3) . . ?
C1 C2 Cl1 120.8(3) . . ?
C4 C3 C2 117.9(3) . . ?
C4 C3 H3 121.0 . . ?
C2 C3 H3 121.0 . . ?
C3 C4 C5 122.5(4) . . ?
C3 C4 Cl2 118.2(3) . . ?
C5 C4 Cl2 119.3(4) . . ?
C4 C5 C6 117.9(5) . . ?
C4 C5 H5 121.0 . . ?
C6 C5 H5 121.0 . . ?
C1 C6 C5 121.8(3) . . ?
C1 C6 H6 119.1 . . ?
C5 C6 H6 119.1 . . ?
O1 C7 C8 107.6(3) . . ?
O1 C7 C1 111.3(3) . . ?
C8 C7 C1 108.9(3) . . ?
O1 C7 H7 109.7 . . ?
C8 C7 H7 109.7 . . ?
C1 C7 H7 109.7 . . ?
N1 C8 C7 111.2(3) . . ?
N1 C8 H8A 109.4 . . ?
C7 C8 H8A 109.4 . . ?
N1 C8 H8B 109.4 . . ?
C7 C8 H8B 109.4 . . ?
H8A C8 H8B 108.0 . . ?
N1 C9 N2 109.1(4) . . ?
N1 C9 H9 125.5 . . ?
N2 C9 H9 125.5 . . ?
C11 C10 N2 107.8(4) . . ?
C11 C10 H10 126.1 . . ?
N2 C10 H10 126.1 . . ?
C10 C11 N1 107.2(5) . . ?
C10 C11 H11 126.4 . . ?
N1 C11 H11 126.4 . . ?
O1 C12 C14 108.6(3) . . ?
O1 C12 H12A 110.0 . . ?
C14 C12 H12A 110.0 . . ?
O1 C12 H12B 110.0 . . ?
C14 C12 H12B 110.0 . . ?
H12A C12 H12B 108.4 . . ?
C14 C13 S1 113.8(3) . . ?
C14 C13 Cl3 126.9(3) . . ?
S1 C13 Cl3 119.3(3) . . ?
C13 C14 C15 110.3(4) . . ?
C13 C14 C12 125.0(4) . . ?
C15 C14 C12 124.7(5) . . ?
C16 C15 C14 112.5(5) . . ?
C16 C15 H15 123.7 . . ?
C14 C15 H15 123.7 . . ?
C15 C16 S1 112.6(3) . . ?
C15 C16 H16 123.7 . . ?
S1 C16 H16 123.7 . . ?
C18 C17 C22 117.5(3) . . ?
C18 C17 C23 122.3(3) . . ?
C22 C17 C23 120.2(3) . . ?
C19 C18 C17 121.9(4) . . ?
C19 C18 Cl4 118.3(3) . . ?
C17 C18 Cl4 119.8(3) . . ?
C20 C19 C18 118.3(4) . . ?
C20 C19 H19 120.8 . . ?
C18 C19 H19 120.8 . . ?
C21 C20 C19 122.2(4) . . ?
C21 C20 Cl5 118.8(4) . . ?
C19 C20 Cl5 118.9(4) . . ?
C20 C21 C22 118.5(4) . . ?
C20 C21 H21 120.8 . . ?
C22 C21 H21 120.7 . . ?
C21 C22 C17 121.6(4) . . ?
C21 C22 H22 119.2 . . ?
C17 C22 H22 119.2 . . ?
O2 C23 C17 112.2(3) . . ?
O2 C23 C24 105.4(3) . . ?
C17 C23 C24 112.1(2) . . ?
O2 C23 H23 109.0 . . ?
C17 C23 H23 109.0 . . ?
C24 C23 H23 109.0 . . ?
N3 C24 C23 108.7(2) . . ?
N3 C24 H24A 110.0 . . ?
C23 C24 H24A 110.0 . . ?
N3 C24 H24B 110.0 . . ?
C23 C24 H24B 110.0 . . ?
H24A C24 H24B 108.3 . . ?
N4 C25 N3 109.1(3) . . ?
N4 C25 H25 125.4 . . ?
N3 C25 H25 125.4 . . ?
C27 C26 N4 106.7(4) . . ?
C27 C26 H26 126.6 . . ?
N4 C26 H26 126.6 . . ?
C26 C27 N3 107.7(4) . . ?
C26 C27 H27 126.1 . . ?
N3 C27 H27 126.1 . . ?
O2 C28 C30B 109.7(4) . . ?
O2 C28 C30A 103.3(4) . . ?
C30B C28 C30A 17.4(4) . . ?
O2 C28 H28A 111(3) . . ?
C30B C28 H28A 122(3) . . ?
C30A C28 H28A 112(3) . . ?
O2 C28 H28B 113(3) . . ?
C30B C28 H28B 98(3) . . ?
C30A C28 H28B 115(3) . . ?
H28A C28 H28B 103(4) . . ?
Cl6B C29A C30B 125.0(18) . . ?
Cl6B C29A Cl6A 5.0(10) . . ?
C30B C29A Cl6A 123.6(15) . . ?
Cl6B C29A S2A 121.5(14) . . ?
C30B C29A S2A 112.8(14) . . ?
Cl6A C29A S2A 123.5(9) . . ?
Cl6B C29A C30A 135.4(17) . . ?
C30B C29A C30A 10.5(5) . . ?
Cl6A C29A C30A 133.8(14) . . ?
S2A C29A C30A 102.7(12) . . ?
Cl6B C29A S2B 138.8(13) . . ?
C30B C29A S2B 95.4(10) . . ?
Cl6A C29A S2B 140.9(10) . . ?
S2A C29A S2B 17.4(8) . . ?
C30A C29A S2B 85.3(9) . . ?
C30B C29B C30A 17.0(8) . . ?
C30B C29B S2A 144(2) . . ?
C30A C29B S2A 126.6(19) . . ?
C30B C29B Cl6B 117(2) . . ?
C30A C29B Cl6B 134.0(19) . . ?
S2A C29B Cl6B 99.2(13) . . ?
C30B C29B S2B 123.6(19) . . ?
C30A C29B S2B 106.7(15) . . ?
S2A C29B S2B 19.9(9) . . ?
Cl6B C29B S2B 119.1(12) . . ?
C30B C29B C31A 49.3(15) . . ?
C30A C29B C31A 32.6(12) . . ?
S2A C29B C31A 94.2(14) . . ?
Cl6B C29B C31A 166.5(18) . . ?
S2B C29B C31A 74.3(13) . . ?
C30B C29B Cl6A 115(2) . . ?
C30A C29B Cl6A 131.2(17) . . ?
S2A C29B Cl6A 101.8(9) . . ?
Cl6B C29B Cl6A 4.0(7) . . ?
S2B C29B Cl6A 121.6(10) . . ?
C31A C29B Cl6A 163.8(15) . . ?
C31A C30A C29B 102.5(16) . . ?
C31A C30A C31B 13.8(18) . . ?
C29B C30A C31B 116.1(16) . . ?
C31A C30A C28 145.3(14) . . ?
C29B C30A C28 111.4(16) . . ?
C31B C30A C28 132.3(18) . . ?
C31A C30A C29A 110.4(13) . . ?
C29B C30A C29A 8.2(15) . . ?
C31B C30A C29A 123.8(14) . . ?
C28 C30A C29A 103.8(13) . . ?
C29B C30B C29A 14.7(19) . . ?
C29B C30B C31A 97.4(19) . . ?
C29A C30B C31A 111.7(12) . . ?
C29B C30B C28 145.7(19) . . ?
C29A C30B C28 131.3(13) . . ?
C31A C30B C28 116.9(9) . . ?
C29B C30B C31B 105.1(18) . . ?
C29A C30B C31B 119.3(13) . . ?
C31A C30B C31B 7.9(14) . . ?
C28 C30B C31B 109.3(13) . . ?
C31B C31A C30A 138(5) . . ?
C31B C31A C32B 72(4) . . ?
C30A C31A C32B 148(2) . . ?
C31B C31A C30B 150(5) . . ?
C30A C31A C30B 12.0(7) . . ?
C32B C31A C30B 136.6(19) . . ?
C31B C31A C32A 97(5) . . ?
C30A C31A C32A 123.3(16) . . ?
C32B C31A C32A 24.6(17) . . ?
C30B C31A C32A 112.0(13) . . ?
C31B C31A C29B 173(5) . . ?
C30A C31A C29B 44.9(12) . . ?
C32B C31A C29B 103(2) . . ?
C30B C31A C29B 33.3(10) . . ?
C32A C31A C29B 78.8(14) . . ?
C31B C31A S2B 124(5) . . ?
C30A C31A S2B 96.1(10) . . ?
C32B C31A S2B 51.9(14) . . ?
C30B C31A S2B 84.7(8) . . ?
C32A C31A S2B 27.3(10) . . ?
C29B C31A S2B 51.4(11) . . ?
C31A C31B C32B 84(5) . . ?
C31A C31B C30A 28(3) . . ?
C32B C31B C30A 111(2) . . ?
C31A C31B C32A 64(5) . . ?
C32B C31B C32A 19.4(19) . . ?
C30A C31B C32A 91.6(18) . . ?
C31A C31B C30B 22(4) . . ?
C32B C31B C30B 105(2) . . ?
C30A C31B C30B 6.1(6) . . ?
C32A C31B C30B 85.8(14) . . ?
C32B C32A S2B 176(6) . . ?
C32B C32A C31A 60(4) . . ?
S2B C32A C31A 116(2) . . ?
C32B C32A C31B 42(4) . . ?
S2B C32A C31B 135(2) . . ?
C31A C32A C31B 18.7(7) . . ?
C32B C32A S2A 169(6) . . ?
S2B C32A S2A 6.9(9) . . ?
C31A C32A S2A 109.2(15) . . ?
C31B C32A S2A 127.8(16) . . ?
C32A C32B C31B 119(6) . . ?
C32A C32B C31A 95(5) . . ?
C31B C32B C31A 23.9(13) . . ?
C32A C32B S2B 3(4) . . ?
C31B C32B S2B 116(2) . . ?
C31A C32B S2B 92.8(18) . . ?
C9 N1 C11 108.0(4) . . ?
C9 N1 C8 125.7(3) . . ?
C11 N1 C8 126.3(4) . . ?
C9 N2 C10 107.9(4) . . ?
C9 N2 H2N 117(4) . . ?
C10 N2 H2N 135(4) . . ?
C25 N3 C27 107.2(3) . . ?
C25 N3 C24 125.9(3) . . ?
C27 N3 C24 126.7(3) . . ?
C25 N4 C26 109.2(3) . . ?
C25 N4 H4N 128(5) . . ?
C26 N4 H4N 122(5) . . ?
C12 O1 C7 112.2(3) . . ?
C23 O2 C28 112.0(3) . . ?
H7A O7 H7B 107(7) . . ?
H10A O10 H10B 82(4) . . ?
H11A O11 H11B 83(4) . . ?
C16 S1 C13 90.8(2) . . ?
S2B S2A C29B 90.7(17) . . ?
S2B S2A C29A 107.0(16) . . ?
C29B S2A C29A 16.5(7) . . ?
S2B S2A C32A 12.9(15) . . ?
C29B S2A C32A 77.8(11) . . ?
C29A S2A C32A 94.2(9) . . ?
S2A S2B C32A 160(2) . . ?
S2A S2B C32B 158.9(19) . . ?
C32A S2B C32B 1(2) . . ?
S2A S2B C29B 69.4(16) . . ?
C32A S2B C29B 90.8(14) . . ?
C32B S2B C29B 89.6(11) . . ?
S2A S2B C29A 55.6(15) . . ?
C32A S2B C29A 104.6(14) . . ?
C32B S2B C29A 103.4(10) . . ?
C29B S2B C29A 14.0(5) . . ?
S2A S2B C31A 123.6(17) . . ?
C32A S2B C31A 36.6(13) . . ?
C32B S2B C31A 35.4(10) . . ?
C29B S2B C31A 54.2(6) . . ?
C29A S2B C31A 68.1(5) . . ?
O5 S3 O6 110.74(18) . . ?
O5 S3 O3 109.16(18) . . ?
O6 S3 O3 109.86(17) . . ?
O5 S3 O4 109.26(17) . . ?
O6 S3 O4 109.18(16) . . ?
O3 S3 O4 108.60(18) . . ?
C29A Cl6A C29B 5.6(12) . . ?
C29A Cl6B C29B 7.1(16) . . ?

loop_
_geom_bond_atom_site_label_1
_geom_bond_atom_site_label_2
_geom_bond_distance
_geom_bond_site_symmetry_2
_geom_bond_publ_flag
C1 C6 1.380(6) . ?
C1 C2 1.388(4) . ?
C1 C7 1.523(5) . ?
C2 C3 1.388(6) . ?
C2 Cl1 1.741(4) . ?
C3 C4 1.371(8) . ?
C3 H3 0.9300 . ?
C4 C5 1.383(7) . ?
C4 Cl2 1.736(5) . ?
C5 C6 1.385(6) . ?
C5 H5 0.9300 . ?
C6 H6 0.9300 . ?
C7 O1 1.423(3) . ?
C7 C8 1.517(6) . ?
C7 H7 0.9800 . ?
C8 N1 1.475(5) . ?
C8 H8A 0.9700 . ?
C8 H8B 0.9700 . ?
C9 N1 1.309(6) . ?
C9 N2 1.319(6) . ?
C9 H9 0.9300 . ?
C10 C11 1.325(8) . ?
C10 N2 1.350(8) . ?
C10 H10 0.9300 . ?
C11 N1 1.360(6) . ?
C11 H11 0.9300 . ?
C12 O1 1.419(5) . ?
C12 C14 1.494(5) . ?
C12 H12A 0.9700 . ?
C12 H12B 0.9700 . ?
C13 C14 1.355(7) . ?
C13 S1 1.705(4) . ?
C13 Cl3 1.721(5) . ?
C14 C15 1.424(6) . ?
C15 C16 1.366(7) . ?
C15 H15 0.9300 . ?
C16 S1 1.686(6) . ?
C16 H16 0.9300 . ?
C17 C18 1.385(5) . ?
C17 C22 1.395(5) . ?
C17 C23 1.525(5) . ?
C18 C19 1.383(6) . ?
C18 Cl4 1.736(4) . ?
C19 C20 1.373(7) . ?
C19 H19 0.9300 . ?
C20 C21 1.365(7) . ?
C20 Cl5 1.754(4) . ?
C21 C22 1.384(6) . ?
C21 H21 0.9300 . ?
C22 H22 0.9300 . ?
C23 O2 1.421(4) . ?
C23 C24 1.534(5) . ?
C23 H23 0.9800 . ?
C24 N3 1.458(4) . ?
C24 H24A 0.9700 . ?
C24 H24B 0.9700 . ?
C25 N4 1.306(5) . ?
C25 N3 1.328(5) . ?
C25 H25 0.9300 . ?
C26 C27 1.332(7) . ?
C26 N4 1.368(6) . ?
C26 H26 0.9300 . ?
C27 N3 1.381(5) . ?
C27 H27 0.9300 . ?
C28 O2 1.433(4) . ?
C28 C30B 1.480(8) . ?
C28 C30A 1.559(11) . ?
C28 H28A 1.06(5) . ?
C28 H28B 1.05(5) . ?
C29A Cl6B 1.25(2) . ?
C29A C30B 1.397(19) . ?
C29A Cl6A 1.663(19) . ?
C29A S2A 1.68(2) . ?
C29A C30A 1.77(3) . ?
C29A S2B 1.95(2) . ?
C29B C30B 1.02(3) . ?
C29B C30A 1.34(3) . ?
C29B S2A 1.67(3) . ?
C29B Cl6B 1.69(2) . ?
C29B S2B 1.78(3) . ?
C29B C31A 1.85(2) . ?
C29B Cl6A 2.11(2) . ?
C30A C31A 1.02(2) . ?
C30A C31B 1.45(3) . ?
C30B C31A 1.41(2) . ?
C30B C31B 1.88(3) . ?
C31A C31B 0.52(2) . ?
C31A C32B 1.27(4) . ?
C31A C32A 1.46(3) . ?
C31A S2B 2.20(2) . ?
C31B C32B 1.22(3) . ?
C31B C32A 1.60(4) . ?
C32A C32B 0.61(3) . ?
C32A S2B 1.12(3) . ?
C32A S2A 1.71(2) . ?
C32B S2B 1.73(3) . ?
N2 H2N 0.93(7) . ?
N4 H4N 0.87(8) . ?
O3 S3 1.473(3) . ?
O4 S3 1.491(3) . ?
O5 S3 1.461(3) . ?
O6 S3 1.466(3) . ?
O7 H7A 0.91(7) . ?
O7 H7B 0.86(8) . ?
O9A O9B 1.01(3) . ?
O10 H10A 0.953(18) . ?
O10 H10B 0.90(2) . ?
O11 H11A 0.90(2) . ?
O11 H11B 0.956(18) . ?
S2A S2B 0.61(3) . ?

loop_
_geom_torsion_atom_site_label_1
_geom_torsion_atom_site_label_2
_geom_torsion_atom_site_label_3
_geom_torsion_atom_site_label_4
_geom_torsion
_geom_torsion_site_symmetry_1
_geom_torsion_site_symmetry_2
_geom_torsion_site_symmetry_3
_geom_torsion_site_symmetry_4
_geom_torsion_publ_flag
C6 C1 C2 C3 -0.5(6) . . . . ?
C7 C1 C2 C3 -179.2(4) . . . . ?
C6 C1 C2 Cl1 178.3(3) . . . . ?
C7 C1 C2 Cl1 -0.5(5) . . . . ?
C1 C2 C3 C4 0.9(6) . . . . ?
Cl1 C2 C3 C4 -177.9(3) . . . . ?
C2 C3 C4 C5 -1.3(7) . . . . ?
C2 C3 C4 Cl2 177.8(3) . . . . ?
C3 C4 C5 C6 1.3(8) . . . . ?
Cl2 C4 C5 C6 -177.8(3) . . . . ?
C2 C1 C6 C5 0.5(6) . . . . ?
C7 C1 C6 C5 179.2(4) . . . . ?
C4 C5 C6 C1 -0.8(7) . . . . ?
C6 C1 C7 O1 24.1(5) . . . . ?
C2 C1 C7 O1 -157.2(3) . . . . ?
C6 C1 C7 C8 -94.4(4) . . . . ?
C2 C1 C7 C8 84.3(4) . . . . ?
O1 C7 C8 N1 58.8(4) . . . . ?
C1 C7 C8 N1 179.6(3) . . . . ?
N2 C10 C11 N1 -1.0(7) . . . . ?
S1 C13 C14 C15 -0.6(5) . . . . ?
Cl3 C13 C14 C15 179.3(3) . . . . ?
S1 C13 C14 C12 178.8(3) . . . . ?
Cl3 C13 C14 C12 -1.2(7) . . . . ?
O1 C12 C14 C13 112.1(5) . . . . ?
O1 C12 C14 C15 -68.5(6) . . . . ?
C13 C14 C15 C16 0.9(5) . . . . ?
C12 C14 C15 C16 -178.5(4) . . . . ?
C14 C15 C16 S1 -0.8(5) . . . . ?
C22 C17 C18 C19 0.6(5) . . . . ?
C23 C17 C18 C19 -177.0(3) . . . . ?
C22 C17 C18 Cl4 -179.7(3) . . . . ?
C23 C17 C18 Cl4 2.8(4) . . . . ?
C17 C18 C19 C20 -0.3(6) . . . . ?
Cl4 C18 C19 C20 180.0(3) . . . . ?
C18 C19 C20 C21 -0.8(7) . . . . ?
C18 C19 C20 Cl5 178.9(3) . . . . ?
C19 C20 C21 C22 1.5(7) . . . . ?
Cl5 C20 C21 C22 -178.2(4) . . . . ?
C20 C21 C22 C17 -1.1(7) . . . . ?
C18 C17 C22 C21 0.1(6) . . . . ?
C23 C17 C22 C21 177.8(4) . . . . ?
C18 C17 C23 O2 162.1(3) . . . . ?
C22 C17 C23 O2 -15.4(4) . . . . ?
C18 C17 C23 C24 -79.4(4) . . . . ?
C22 C17 C23 C24 103.0(4) . . . . ?
O2 C23 C24 N3 -62.3(3) . . . . ?
C17 C23 C24 N3 175.3(3) . . . . ?
N4 C26 C27 N3 0.6(6) . . . . ?
C30B C29B C30A C31A 168(3) . . . . ?
S2A C29B C30A C31A -8(2) . . . . ?
Cl6B C29B C30A C31A 177(2) . . . . ?
S2B C29B C30A C31A -6.8(16) . . . . ?
Cl6A C29B C30A C31A -178.8(17) . . . . ?
C30B C29B C30A C31B 171(3) . . . . ?
S2A C29B C30A C31B -5(2) . . . . ?
Cl6B C29B C30A C31B 179.9(19) . . . . ?
S2B C29B C30A C31B -4.2(18) . . . . ?
C31A C29B C30A C31B 2.5(17) . . . . ?
Cl6A C29B C30A C31B -176.3(16) . . . . ?
C30B C29B C30A C28 -5(2) . . . . ?
S2A C29B C30A C28 179.4(13) . . . . ?
Cl6B C29B C30A C28 5(3) . . . . ?
S2B C29B C30A C28 -179.4(8) . . . . ?
C31A C29B C30A C28 -172.6(14) . . . . ?
Cl6A C29B C30A C28 9(2) . . . . ?
C30B C29B C30A C29A -29(11) . . . . ?
S2A C29B C30A C29A 155(13) . . . . ?
Cl6B C29B C30A C29A -20(10) . . . . ?
S2B C29B C30A C29A 156(13) . . . . ?
C31A C29B C30A C29A 163(12) . . . . ?
Cl6A C29B C30A C29A -16(10) . . . . ?
O2 C28 C30A C31A 82.2(19) . . . . ?
C30B C28 C30A C31A -164(3) . . . . ?
O2 C28 C30A C29B -110.5(11) . . . . ?
C30B C28 C30A C29B 3.2(14) . . . . ?
O2 C28 C30A C31B 75.4(13) . . . . ?
C30B C28 C30A C31B -171(2) . . . . ?
O2 C28 C30A C29A -107.0(8) . . . . ?
C30B C28 C30A C29A 6.6(14) . . . . ?
Cl6B C29A C30A C31A 170(2) . . . . ?
C30B C29A C30A C31A 163(3) . . . . ?
Cl6A C29A C30A C31A 176.6(17) . . . . ?
S2A C29A C30A C31A -2.5(16) . . . . ?
S2B C29A C30A C31A -3.1(13) . . . . ?
Cl6B C29A C30A C29B 152(14) . . . . ?
C30B C29A C30A C29B 145(13) . . . . ?
Cl6A C29A C30A C29B 159(13) . . . . ?
S2A C29A C30A C29B -20(11) . . . . ?
S2B C29A C30A C29B -21(11) . . . . ?
Cl6B C29A C30A C31B 173(2) . . . . ?
C30B C29A C30A C31B 166(3) . . . . ?
Cl6A C29A C30A C31B -179.9(16) . . . . ?
S2A C29A C30A C31B 1.0(17) . . . . ?
S2B C29A C30A C31B 0.4(15) . . . . ?
Cl6B C29A C30A C28 -4(2) . . . . ?
C30B C29A C30A C28 -12(2) . . . . ?
Cl6A C29A C30A C28 2.2(19) . . . . ?
S2A C29A C30A C28 -176.9(9) . . . . ?
S2B C29A C30A C28 -177.5(6) . . . . ?
C30A C29B C30B C29A 160(8) . . . . ?
S2A C29B C30B C29A 165(11) . . . . ?
Cl6B C29B C30B C29A -13(7) . . . . ?
S2B C29B C30B C29A 166(10) . . . . ?
C31A C29B C30B C29A 168(8) . . . . ?
Cl6A C29B C30B C29A -9(7) . . . . ?
C30A C29B C30B C31A -8.5(19) . . . . ?
S2A C29B C30B C31A -3(3) . . . . ?
Cl6B C29B C30B C31A 179.1(16) . . . . ?
S2B C29B C30B C31A -2.5(19) . . . . ?
Cl6A C29B C30B C31A -177.6(13) . . . . ?
C30A C29B C30B C28 172(4) . . . . ?
S2A C29B C30B C28 177.4(14) . . . . ?
Cl6B C29B C30B C28 -1(3) . . . . ?
S2B C29B C30B C28 177.9(8) . . . . ?
C31A C29B C30B C28 -180(2) . . . . ?
Cl6A C29B C30B C28 3(3) . . . . ?
C30A C29B C30B C31B -6.8(18) . . . . ?
S2A C29B C30B C31B -1(3) . . . . ?
Cl6B C29B C30B C31B -179.2(14) . . . . ?
S2B C29B C30B C31B -1(2) . . . . ?
C31A C29B C30B C31B 1.7(12) . . . . ?
Cl6A C29B C30B C31B -175.9(12) . . . . ?
Cl6B C29A C30B C29B 161(10) . . . . ?
Cl6A C29A C30B C29B 167(9) . . . . ?
S2A C29A C30B C29B -9(7) . . . . ?
C30A C29A C30B C29B -25(9) . . . . ?
S2B C29A C30B C29B -11(8) . . . . ?
Cl6B C29A C30B C31A 173.7(17) . . . . ?
Cl6A C29A C30B C31A 179.5(13) . . . . ?
S2A C29A C30B C31A 3.2(17) . . . . ?
C30A C29A C30B C31A -12(2) . . . . ?
S2B C29A C30B C31A 1.7(13) . . . . ?
Cl6B C29A C30B C28 -10(3) . . . . ?
Cl6A C29A C30B C28 -4(2) . . . . ?
S2A C29A C30B C28 179.7(7) . . . . ?
C30A C29A C30B C28 164(3) . . . . ?
S2B C29A C30B C28 178.2(6) . . . . ?
Cl6B C29A C30B C31B 176.1(16) . . . . ?
Cl6A C29A C30B C31B -178.1(12) . . . . ?
S2A C29A C30B C31B 5.6(18) . . . . ?
C30A C29A C30B C31B -10(2) . . . . ?
S2B C29A C30B C31B 4.1(14) . . . . ?
O2 C28 C30B C29B -102(2) . . . . ?
C30A C28 C30B C29B -173(3) . . . . ?
O2 C28 C30B C29A -97.9(13) . . . . ?
C30A C28 C30B C29A -169(2) . . . . ?
O2 C28 C30B C31A 78.4(8) . . . . ?
C30A C28 C30B C31A 7.2(13) . . . . ?
O2 C28 C30B C31B 76.6(8) . . . . ?
C30A C28 C30B C31B 5.4(14) . . . . ?
C29B C30A C31A C31B 170(6) . . . . ?
C28 C30A C31A C31B -22(8) . . . . ?
C29A C30A C31A C31B 168(6) . . . . ?
C29B C30A C31A C32B 12(4) . . . . ?
C31B C30A C31A C32B -158(9) . . . . ?
C28 C30A C31A C32B -180(3) . . . . ?
C29A C30A C31A C32B 10(4) . . . . ?
C29B C30A C31A C30B -12(3) . . . . ?
C31B C30A C31A C30B 177(6) . . . . ?
C28 C30A C31A C30B 156(4) . . . . ?
C29A C30A C31A C30B -15(3) . . . . ?
C29B C30A C31A C32A 8(2) . . . . ?
C31B C30A C31A C32A -162(8) . . . . ?
C28 C30A C31A C32A 176.3(14) . . . . ?
C29A C30A C31A C32A 6(2) . . . . ?
C31B C30A C31A C29B -170(6) . . . . ?
C28 C30A C31A C29B 168(2) . . . . ?
C29A C30A C31A C29B -2.6(16) . . . . ?
C29B C30A C31A S2B 5.3(13) . . . . ?
C31B C30A C31A S2B -165(7) . . . . ?
C28 C30A C31A S2B 173.2(14) . . . . ?
C29A C30A C31A S2B 2.8(12) . . . . ?
C29B C30B C31A C31B 168(9) . . . . ?
C29A C30B C31A C31B 164(8) . . . . ?
C28 C30B C31A C31B -13(9) . . . . ?
C29B C30B C31A C30A 164(3) . . . . ?
C29A C30B C31A C30A 161(3) . . . . ?
C28 C30B C31A C30A -16(3) . . . . ?
C31B C30B C31A C30A -4(8) . . . . ?
C29B C30B C31A C32B 3(3) . . . . ?
C29A C30B C31A C32B 0(3) . . . . ?
C28 C30B C31A C32B -177(2) . . . . ?
C31B C30B C31A C32B -165(10) . . . . ?
C29B C30B C31A C32A 2.7(18) . . . . ?
C29A C30B C31A C32A -0.5(17) . . . . ?
C28 C30B C31A C32A -177.6(11) . . . . ?
C31B C30B C31A C32A -165(9) . . . . ?
C29A C30B C31A C29B -3(2) . . . . ?
C28 C30B C31A C29B 179.8(15) . . . . ?
C31B C30B C31A C29B -168(9) . . . . ?
C29B C30B C31A S2B 1.7(13) . . . . ?
C29A C30B C31A S2B -1.5(11) . . . . ?
C28 C30B C31A S2B -178.6(5) . . . . ?
C31B C30B C31A S2B -166(9) . . . . ?
C30B C29B C31A C30A -4.6(10) . . . . ?
S2A C29B C31A C30A 173.6(18) . . . . ?
Cl6B C29B C31A C30A -8(6) . . . . ?
S2B C29B C31A C30A 173.2(16) . . . . ?
Cl6A C29B C31A C30A 3(5) . . . . ?
C30B C29B C31A C32B -178(2) . . . . ?
C30A C29B C31A C32B -173(2) . . . . ?
S2A C29B C31A C32B 0.2(19) . . . . ?
Cl6B C29B C31A C32B 179(6) . . . . ?
S2B C29B C31A C32B -0.1(16) . . . . ?
Cl6A C29B C31A C32B -170(5) . . . . ?
C30A C29B C31A C30B 4.6(10) . . . . ?
S2A C29B C31A C30B 178.2(19) . . . . ?
Cl6B C29B C31A C30B -3(6) . . . . ?
S2B C29B C31A C30B 177.9(17) . . . . ?
Cl6A C29B C31A C30B 8(4) . . . . ?
C30B C29B C31A C32A -177.5(17) . . . . ?
C30A C29B C31A C32A -172.9(18) . . . . ?
S2A C29B C31A C32A 0.7(13) . . . . ?
Cl6B C29B C31A C32A 179(7) . . . . ?
S2B C29B C31A C32A 0.4(11) . . . . ?
Cl6A C29B C31A C32A -170(5) . . . . ?
C30B C29B C31A S2B -177.9(17) . . . . ?
C30A C29B C31A S2B -173.2(16) . . . . ?
S2A C29B C31A S2B 0.3(7) . . . . ?
Cl6B C29B C31A S2B 179(7) . . . . ?
Cl6A C29B C31A S2B -170(5) . . . . ?
C30A C31A C31B C32B -168(5) . . . . ?
C30B C31A C31B C32B -169(7) . . . . ?
C32A C31A C31B C32B -3(3) . . . . ?
S2B C31A C31B C32B -6(4) . . . . ?
C32B C31A C31B C30A 168(5) . . . . ?
C30B C31A C31B C30A -1(2) . . . . ?
C32A C31A C31B C30A 165(7) . . . . ?
S2B C31A C31B C30A 162(8) . . . . ?
C30A C31A C31B C32A -165(7) . . . . ?
C32B C31A C31B C32A 3(3) . . . . ?
C30B C31A C31B C32A -166(9) . . . . ?
S2B C31A C31B C32A -3(2) . . . . ?
C30A C31A C31B C30B 1(2) . . . . ?
C32B C31A C31B C30B 169(7) . . . . ?
C32A C31A C31B C30B 166(9) . . . . ?
S2B C31A C31B C30B 163(10) . . . . ?
C29B C30A C31B C31A -10(7) . . . . ?
C28 C30A C31B C31A 163(6) . . . . ?
C29A C30A C31B C31A -14(7) . . . . ?
C31A C30A C31B C32B 13(6) . . . . ?
C29B C30A C31B C32B 2(3) . . . . ?
C28 C30A C31B C32B 176.2(17) . . . . ?
C29A C30A C31B C32B -1(3) . . . . ?
C31A C30A C31B C32A 14(6) . . . . ?
C29B C30A C31B C32A 3.1(18) . . . . ?
C28 C30A C31B C32A 177.0(10) . . . . ?
C29A C30A C31B C32A -0.2(18) . . . . ?
C31A C30A C31B C30B -4(9) . . . . ?
C29B C30A C31B C30B -14(4) . . . . ?
C28 C30A C31B C30B 159(5) . . . . ?
C29A C30A C31B C30B -18(4) . . . . ?
C29B C30B C31B C31A -13(9) . . . . ?
C29A C30B C31B C31A -17(9) . . . . ?
C28 C30B C31B C31A 168(8) . . . . ?
C29B C30B C31B C32B -1(2) . . . . ?
C29A C30B C31B C32B -5(2) . . . . ?
C31A C30B C31B C32B 11(8) . . . . ?
C28 C30B C31B C32B 179.4(17) . . . . ?
C29B C30B C31B C30A 162(5) . . . . ?
C29A C30B C31B C30A 158(5) . . . . ?
C31A C30B C31B C30A 175(11) . . . . ?
C28 C30B C31B C30A -17(4) . . . . ?
C29B C30B C31B C32A 0.0(17) . . . . ?
C29A C30B C31B C32A -3.9(16) . . . . ?
C31A C30B C31B C32A 13(8) . . . . ?
C28 C30B C31B C32A -179.2(10) . . . . ?
C31B C31A C32A C32B 7(6) . . . . ?
C30A C31A C32A C32B 175(5) . . . . ?
C30B C31A C32A C32B 180(5) . . . . ?
C29B C31A C32A C32B -179(5) . . . . ?
S2B C31A C32A C32B -178(6) . . . . ?
C31B C31A C32A S2B -175(4) . . . . ?
C30A C31A C32A S2B -7(3) . . . . ?
C32B C31A C32A S2B 178(6) . . . . ?
C30B C31A C32A S2B -2(2) . . . . ?
C29B C31A C32A S2B -0.7(18) . . . . ?
C30A C31A C32A C31B 168(5) . . . . ?
C32B C31A C32A C31B -7(6) . . . . ?
C30B C31A C32A C31B 173(4) . . . . ?
C29B C31A C32A C31B 174(4) . . . . ?
S2B C31A C32A C31B 175(4) . . . . ?
C31B C31A C32A S2A -175(4) . . . . ?
C30A C31A C32A S2A -7(2) . . . . ?
C32B C31A C32A S2A 178(6) . . . . ?
C30B C31A C32A S2A -2.2(18) . . . . ?
C29B C31A C32A S2A -0.8(13) . . . . ?
S2B C31A C32A S2A -0.1(10) . . . . ?
C31A C31B C32A C32B -171(8) . . . . ?
C30A C31B C32A C32B -178(6) . . . . ?
C30B C31B C32A C32B -176(6) . . . . ?
C31A C31B C32A S2B 7(5) . . . . ?
C32B C31B C32A S2B 177(8) . . . . ?
C30A C31B C32A S2B 0(3) . . . . ?
C30B C31B C32A S2B 1(3) . . . . ?
C32B C31B C32A C31A 171(8) . . . . ?
C30A C31B C32A C31A -7(3) . . . . ?
C30B C31B C32A C31A -5(3) . . . . ?
C31A C31B C32A S2A 6(4) . . . . ?
C32B C31B C32A S2A 177(7) . . . . ?
C30A C31B C32A S2A -1(2) . . . . ?
C30B C31B C32A S2A 1.0(19) . . . . ?
C31A C32A C32B C31B -3(3) . . . . ?
S2A C32A C32B C31B -13(31) . . . . ?
C31B C32A C32B C31A 3(3) . . . . ?
S2A C32A C32B C31A -10(29) . . . . ?
C31A C32A C32B S2B 24(83) . . . . ?
C31B C32A C32B S2B 28(85) . . . . ?
S2A C32A C32B S2B 15(56) . . . . ?
C31A C31B C32B C32A 8(7) . . . . ?
C30A C31B C32B C32A 2(7) . . . . ?
C30B C31B C32B C32A 4(6) . . . . ?
C30A C31B C32B C31A -6(3) . . . . ?
C32A C31B C32B C31A -8(7) . . . . ?
C30B C31B C32B C31A -4(3) . . . . ?
C31A C31B C32B S2B 7(4) . . . . ?
C30A C31B C32B S2B 1(3) . . . . ?
C32A C31B C32B S2B -1(4) . . . . ?
C30B C31B C32B S2B 3(2) . . . . ?
C31B C31A C32B C32A -173(6) . . . . ?
C30A C31A C32B C32A -8(7) . . . . ?
C30B C31A C32B C32A 0(6) . . . . ?
C29B C31A C32B C32A 1(5) . . . . ?
S2B C31A C32B C32A 1(4) . . . . ?
C30A C31A C32B C31B 165(6) . . . . ?
C30B C31A C32B C31B 172(5) . . . . ?
C32A C31A C32B C31B 173(6) . . . . ?
C29B C31A C32B C31B 174(4) . . . . ?
S2B C31A C32B C31B 174(4) . . . . ?
C31B C31A C32B S2B -174(4) . . . . ?
C30A C31A C32B S2B -9(4) . . . . ?
C30B C31A C32B S2B -2(3) . . . . ?
C32A C31A C32B S2B -1(4) . . . . ?
C29B C31A C32B S2B 0.1(16) . . . . ?
N2 C9 N1 C11 0.0(6) . . . . ?
N2 C9 N1 C8 -179.0(4) . . . . ?
C10 C11 N1 C9 0.6(7) . . . . ?
C10 C11 N1 C8 179.7(4) . . . . ?
C7 C8 N1 C9 -133.5(4) . . . . ?
C7 C8 N1 C11 47.7(6) . . . . ?
N1 C9 N2 C10 -0.6(6) . . . . ?
C11 C10 N2 C9 1.0(7) . . . . ?
N4 C25 N3 C27 -0.2(4) . . . . ?
N4 C25 N3 C24 175.8(3) . . . . ?
C26 C27 N3 C25 -0.3(6) . . . . ?
C26 C27 N3 C24 -176.2(4) . . . . ?
C23 C24 N3 C25 -84.3(4) . . . . ?
C23 C24 N3 C27 90.8(5) . . . . ?
N3 C25 N4 C26 0.6(5) . . . . ?
C27 C26 N4 C25 -0.8(6) . . . . ?
C14 C12 O1 C7 176.6(4) . . . . ?
C8 C7 O1 C12 -158.9(4) . . . . ?
C1 C7 O1 C12 81.9(4) . . . . ?
C17 C23 O2 C28 -86.7(4) . . . . ?
C24 C23 O2 C28 151.0(3) . . . . ?
C30B C28 O2 C23 168.7(5) . . . . ?
C30A C28 O2 C23 -174.4(6) . . . . ?
C15 C16 S1 C13 0.4(4) . . . . ?
C14 C13 S1 C16 0.2(4) . . . . ?
Cl3 C13 S1 C16 -179.8(3) . . . . ?
C30B C29B S2A S2B 1(4) . . . . ?
C30A C29B S2A S2B 3(3) . . . . ?
Cl6B C29B S2A S2B 179.4(19) . . . . ?
C31A C29B S2A S2B -1.0(19) . . . . ?
Cl6A C29B S2A S2B 176.3(18) . . . . ?
C30B C29B S2A C29A -169(8) . . . . ?
C30A C29B S2A C29A -167(6) . . . . ?
Cl6B C29B S2A C29A 9(4) . . . . ?
S2B C29B S2A C29A -170(5) . . . . ?
C31A C29B S2A C29A -171(6) . . . . ?
Cl6A C29B S2A C29A 6(4) . . . . ?
C30B C29B S2A C32A 2(3) . . . . ?
C30A C29B S2A C32A 3.7(18) . . . . ?
Cl6B C29B S2A C32A 179.8(14) . . . . ?
S2B C29B S2A C32A 0.3(16) . . . . ?
C31A C29B S2A C32A -0.6(11) . . . . ?
Cl6A C29B S2A C32A 176.7(13) . . . . ?
Cl6B C29A S2A S2B -176(2) . . . . ?
C30B C29A S2A S2B -5(2) . . . . ?
Cl6A C29A S2A S2B 179(2) . . . . ?
C30A C29A S2A S2B -2(2) . . . . ?
Cl6B C29A S2A C29B -166(6) . . . . ?
C30B C29A S2A C29B 5(4) . . . . ?
Cl6A C29A S2A C29B -171(6) . . . . ?
C30A C29A S2A C29B 8(4) . . . . ?
S2B C29A S2A C29B 10(5) . . . . ?
Cl6B C29A S2A C32A -174.8(19) . . . . ?
C30B C29A S2A C32A -3.9(16) . . . . ?
Cl6A C29A S2A C32A 179.7(15) . . . . ?
C30A C29A S2A C32A -1.0(13) . . . . ?
S2B C29A S2A C32A 1.0(17) . . . . ?
C32B C32A S2A S2B -172(31) . . . . ?
C31A C32A S2A S2B 179(7) . . . . ?
C31B C32A S2A S2B 177(8) . . . . ?
C32B C32A S2A C29B 10(27) . . . . ?
S2B C32A S2A C29B -178(7) . . . . ?
C31A C32A S2A C29B 0.8(14) . . . . ?
C31B C32A S2A C29B -1.3(19) . . . . ?
C32B C32A S2A C29A 12(28) . . . . ?
S2B C32A S2A C29A -176(7) . . . . ?
C31A C32A S2A C29A 3.5(16) . . . . ?
C31B C32A S2A C29A 1(2) . . . . ?
C29B S2A S2B C32A 2(7) . . . . ?
C29A S2A S2B C32A 4(7) . . . . ?
C29B S2A S2B C32B 3(5) . . . . ?
C29A S2A S2B C32B 6(6) . . . . ?
C32A S2A S2B C32B 1(6) . . . . ?
C29A S2A S2B C29B 2.8(15) . . . . ?
C32A S2A S2B C29B -2(7) . . . . ?
C29B S2A S2B C29A -2.8(15) . . . . ?
C32A S2A S2B C29A -4(7) . . . . ?
C29B S2A S2B C31A 1.0(19) . . . . ?
C29A S2A S2B C31A 4(2) . . . . ?
C32A S2A S2B C31A -1(6) . . . . ?
C31A C32A S2B S2A -1(8) . . . . ?
C31B C32A S2B S2A -3(8) . . . . ?
C31A C32A S2B C32B -23(80) . . . . ?
C31B C32A S2B C32B -26(79) . . . . ?
S2A C32A S2B C32B -23(85) . . . . ?
C31A C32A S2B C29B 0.7(18) . . . . ?
C31B C32A S2B C29B -2(3) . . . . ?
S2A C32A S2B C29B 1(7) . . . . ?
C31A C32A S2B C29A 3(2) . . . . ?
C31B C32A S2B C29A 1(3) . . . . ?
S2A C32A S2B C29A 4(6) . . . . ?
C31B C32A S2B C31A -2.4(17) . . . . ?
S2A C32A S2B C31A 1(8) . . . . ?
C32A C32B S2B S2A -159(80) . . . . ?
C31B C32B S2B S2A -6(6) . . . . ?
C31A C32B S2B S2A -3(6) . . . . ?
C31B C32B S2B C32A 153(83) . . . . ?
C31A C32B S2B C32A 156(82) . . . . ?
C32A C32B S2B C29B -156(81) . . . . ?
C31B C32B S2B C29B -3(2) . . . . ?
C31A C32B S2B C29B -0.1(16) . . . . ?
C32A C32B S2B C29A -154(81) . . . . ?
C31B C32B S2B C29A -1(2) . . . . ?
C31A C32B S2B C29A 2.0(18) . . . . ?
C32A C32B S2B C31A -156(82) . . . . ?
C31B C32B S2B C31A -2.9(17) . . . . ?
C30B C29B S2B S2A -179(3) . . . . ?
C30A C29B S2B S2A -177(2) . . . . ?
Cl6B C29B S2B S2A -1(2) . . . . ?
C31A C29B S2B S2A 179(2) . . . . ?
Cl6A C29B S2B S2A -4(2) . . . . ?
C30B C29B S2B C32A 1(2) . . . . ?
C30A C29B S2B C32A 3.3(17) . . . . ?
S2A C29B S2B C32A -179(2) . . . . ?
Cl6B C29B S2B C32A 179.9(18) . . . . ?
C31A C29B S2B C32A -0.5(14) . . . . ?
Cl6A C29B S2B C32A 176.3(16) . . . . ?
C30B C29B S2B C32B 2(2) . . . . ?
C30A C29B S2B C32B 3.9(15) . . . . ?
S2A C29B S2B C32B -179(2) . . . . ?
Cl6B C29B S2B C32B -179.6(17) . . . . ?
C31A C29B S2B C32B 0.1(12) . . . . ?
Cl6A C29B S2B C32B 176.8(15) . . . . ?
C30B C29B S2B C29A -169(7) . . . . ?
C30A C29B S2B C29A -168(6) . . . . ?
S2A C29B S2B C29A 10(5) . . . . ?
Cl6B C29B S2B C29A 9(4) . . . . ?
C31A C29B S2B C29A -171(6) . . . . ?
Cl6A C29B S2B C29A 5(4) . . . . ?
C30B C29B S2B C31A 1.9(15) . . . . ?
C30A C29B S2B C31A 3.8(9) . . . . ?
S2A C29B S2B C31A -179(2) . . . . ?
Cl6B C29B S2B C31A -179.6(19) . . . . ?
Cl6A C29B S2B C31A 176.8(18) . . . . ?
Cl6B C29A Cl6A C29B 91(17) . . . . ?
C30B C29A Cl6A C29B -16(11) . . . . ?
S2A C29A Cl6A C29B 159(13) . . . . ?
C30A C29A Cl6A C29B -19(11) . . . . ?
S2B C29A Cl6A C29B 160(14) . . . . ?
C30B C29A Cl6B C29B -24(10) . . . . ?
Cl6A C29A Cl6B C29B -99(17) . . . . ?
S2A C29A Cl6B C29B 146(13) . . . . ?
C30A C29A Cl6B C29B -25(10) . . . . ?
S2B C29A Cl6B C29B 144(13) . . . . ?
C30B C29B Cl6B C29A 150(13) . . . . ?
C30A C29B Cl6B C29A 147(13) . . . . ?
S2A C29B Cl6B C29A -29(11) . . . . ?
S2B C29B Cl6B C29A -29(11) . . . . ?
C31A C29B Cl6B C29A 153(17) . . . . ?
Cl6A C29B Cl6B C29A 101(17) . . . . ?
